data_4500469
loop_
_publ_author_name
'Matias, Elisa P.'
'Bernardes, Carlos E. S.'
'Piedade, M. F\'atima M.'
'Minas da Piedade, Manuel E.'

_publ_section_title
;
 A Robust yet Metastable New Hemihydrate of 4-Hydroxynicotinic Acid
;
_journal_issue 7
_journal_name_full 'Crystal Growth &amp; Design'
_journal_page_first 2803
_journal_paper_doi 10.1021/cg1015687
_journal_volume 11
_journal_year 2011
_chemical_formula_sum 'C6 H6 N O3.5'
_chemical_formula_weight 148.12
_chemical_name_systematic
;
 ?
;
_space_group_IT_number 18
_symmetry_cell_setting orthorhombic
_symmetry_space_group_name_Hall 'P 2 2ab'
_symmetry_space_group_name_H-M 'P 21 21 2'
_atom_sites_solution_hydrogens geom
_atom_sites_solution_primary direct
_atom_sites_solution_secondary difmap
_audit_creation_method SHELXL-97
_cell_angle_alpha 90.00
_cell_angle_beta 90.00
_cell_angle_gamma 90.00
_cell_formula_units_Z 4
_cell_length_a 7.227(3)
_cell_length_b 23.701(11)
_cell_length_c 3.6999(16)
_cell_measurement_reflns_used 1377
_cell_measurement_temperature 296(2)
_cell_measurement_theta_max 26.22
_cell_measurement_theta_min 2.95
_cell_volume 633.7(5)
_computing_cell_refinement 'Bruker SAINT'
_computing_data_collection 'Bruker APEX2'
_computing_data_reduction 'Bruker SAINT'
_computing_structure_refinement 'SHELXL-97 (Sheldrick, 2008)'
_computing_structure_solution 'SHELXS-97 (Sheldrick, 2008)'
_diffrn_ambient_temperature 296(2)
_diffrn_measured_fraction_theta_full 0.996
_diffrn_measured_fraction_theta_max 0.996
_diffrn_measurement_device_type 'Bruker APEX-II CCD'
_diffrn_measurement_method '\f and \w scans'
_diffrn_radiation_monochromator graphite
_diffrn_radiation_source 'fine-focus sealed tube'
_diffrn_radiation_type MoK\a
_diffrn_radiation_wavelength 0.71073
_diffrn_reflns_av_R_equivalents 0.0315
_diffrn_reflns_av_sigmaI/netI 0.0368
_diffrn_reflns_limit_h_max 10
_diffrn_reflns_limit_h_min -10
_diffrn_reflns_limit_k_max 33
_diffrn_reflns_limit_k_min -23
_diffrn_reflns_limit_l_max 5
_diffrn_reflns_limit_l_min -5
_diffrn_reflns_number 5840
_diffrn_reflns_theta_full 30.69
_diffrn_reflns_theta_max 30.69
_diffrn_reflns_theta_min 2.95
_exptl_absorpt_coefficient_mu 0.130
_exptl_absorpt_correction_T_max 0.9782
_exptl_absorpt_correction_T_min 0.9031
_exptl_absorpt_correction_type multi-scan
_exptl_crystal_colour colourless
_exptl_crystal_density_diffrn 1.552
_exptl_crystal_density_method 'not measured'
_exptl_crystal_description RECTANGULAR
_exptl_crystal_F_000 308
_exptl_crystal_size_max 0.80
_exptl_crystal_size_mid 0.35
_exptl_crystal_size_min 0.17
_refine_diff_density_max 0.220
_refine_diff_density_min -0.197
_refine_diff_density_rms 0.040
_refine_ls_abs_structure_details 'Flack H D (1983), Acta Cryst. A39, 876-881'
_refine_ls_abs_structure_Flack -0.2(16)
_refine_ls_extinction_method none
_refine_ls_goodness_of_fit_ref 1.037
_refine_ls_hydrogen_treatment mixed
_refine_ls_matrix_type full
_refine_ls_number_parameters 120
_refine_ls_number_reflns 1971
_refine_ls_number_restraints 0
_refine_ls_restrained_S_all 1.037
_refine_ls_R_factor_all 0.0718
_refine_ls_R_factor_gt 0.0465
_refine_ls_shift/su_max 0.008
_refine_ls_shift/su_mean 0.002
_refine_ls_structure_factor_coef Fsqd
_refine_ls_weighting_details 'calc w=1/[\s^2^(Fo^2^)+(0.0605P)^2^+0.0215P] where P=(Fo^2^+2Fc^2^)/3'
_refine_ls_weighting_scheme calc
_refine_ls_wR_factor_gt 0.1077
_refine_ls_wR_factor_ref 0.1188
_reflns_number_gt 1435
_reflns_number_total 1971
_reflns_threshold_expression >2\s(I)
_cod_data_source_file cg1015687_si_002.cif
_cod_data_source_block elisaamb
_cod_depositor_comments
;
The following automatic conversions were performed:

'_symmetry_cell_setting' value 'Orthorhombic' changed to
'orthorhombic' according to
/home/saulius/struct/CIF-dictionaries/cif_core.dic dictionary named
'cif_core.dic' version 2.4.1 from 2010-06-29.

Automatic conversion script
Id: cif_fix_values 1715 2011-07-08 13:25:40Z adriana 
;
_cod_original_cell_volume 633.8(5)
_cod_original_sg_symbol_H-M 'P2(1)2(1)2 '
_cod_original_formula_sum 'C6 H6 N O3.50'
_cod_database_code 4500469

loop_
_symmetry_equiv_pos_as_xyz
'x, y, z'
'-x, -y, z'
'-x+1/2, y+1/2, -z'
'x+1/2, -y+1/2, -z'

loop_
_atom_site_label
_atom_site_type_symbol
_atom_site_fract_x
_atom_site_fract_y
_atom_site_fract_z
_atom_site_U_iso_or_equiv
_atom_site_adp_type
_atom_site_occupancy
_atom_site_symmetry_multiplicity
_atom_site_calc_flag
_atom_site_refinement_flags
H1 H 1.105(2) 0.9637(7) 0.280(6) 0.042(5) Uiso 1 1 d .
H4 H 1.233(3) 0.7700(9) 0.086(7) 0.067(7) Uiso 1 1 d .
H1N H 1.380(4) 0.9343(10) 0.057(8) 0.082(8) Uiso 1 1 d .
H5 H 1.455(3) 0.8437(8) -0.043(7) 0.053(6) Uiso 1 1 d .
H1W H 0.595(4) 0.9825(9) 0.764(7) 0.080(8) Uiso 1 1 d .
H2 H 0.755(4) 0.8271(11) 0.500(8) 0.070(8) Uiso 1 1 d .
O1W O 0.5000 1.0000 0.8834(6) 0.0416(4) Uani 1 2 d S
C2 C 0.9982(2) 0.88407(7) 0.3309(4) 0.0297(3) Uani 1 1 d .
O2 O 0.70333(19) 0.86429(8) 0.5620(5) 0.0611(5) Uani 1 1 d .
C5 C 1.3311(3) 0.85077(9) 0.0497(5) 0.0440(4) Uani 1 1 d .
N1 N 1.29432(19) 0.90564(7) 0.1140(4) 0.0405(4) Uani 1 1 d .
C1 C 1.1324(2) 0.92210(7) 0.2481(5) 0.0350(4) Uani 1 1 d .
C4 C 1.2059(3) 0.81049(8) 0.1272(6) 0.0443(4) Uani 1 1 d .
O3 O 0.7879(2) 0.95385(6) 0.5304(5) 0.0661(5) Uani 1 1 d .
O1 O 0.9081(2) 0.78854(6) 0.3547(5) 0.0594(5) Uani 1 1 d .
C3 C 1.0323(2) 0.82550(7) 0.2739(5) 0.0355(4) Uani 1 1 d .
C6 C 0.8172(2) 0.90369(9) 0.4835(5) 0.0429(4) Uani 1 1 d .

loop_
_atom_site_aniso_label
_atom_site_aniso_U_11
_atom_site_aniso_U_22
_atom_site_aniso_U_33
_atom_site_aniso_U_23
_atom_site_aniso_U_13
_atom_site_aniso_U_12
O1W 0.0275(7) 0.0385(9) 0.0587(12) 0.000 0.000 0.0026(7)
C2 0.0253(6) 0.0362(8) 0.0276(8) 0.0027(6) 0.0001(6) 0.0013(6)
O2 0.0352(7) 0.0844(11) 0.0637(10) -0.0008(9) 0.0131(7) -0.0105(8)
C5 0.0315(8) 0.0673(12) 0.0333(9) -0.0001(9) 0.0040(7) 0.0121(8)
N1 0.0279(6) 0.0512(9) 0.0425(9) 0.0042(7) 0.0012(6) -0.0085(7)
C1 0.0346(8) 0.0345(8) 0.0360(9) 0.0010(7) 0.0005(7) -0.0001(7)
C4 0.0543(10) 0.0411(9) 0.0374(10) -0.0048(8) 0.0022(9) 0.0120(9)
O3 0.0562(9) 0.0640(9) 0.0780(11) 0.0122(8) 0.0243(8) 0.0271(8)
O1 0.0703(10) 0.0452(7) 0.0627(10) -0.0013(8) 0.0095(8) -0.0249(7)
C3 0.0407(9) 0.0359(8) 0.0298(8) 0.0004(7) -0.0022(7) -0.0058(7)
C6 0.0304(8) 0.0632(12) 0.0350(9) 0.0073(9) 0.0025(7) 0.0052(8)

loop_
_atom_type_symbol
_atom_type_description
_atom_type_scat_dispersion_real
_atom_type_scat_dispersion_imag
_atom_type_scat_source
C C 0.0033 0.0016 'International Tables Vol C Tables 4.2.6.8 and 6.1.1.4'
H H 0.0000 0.0000 'International Tables Vol C Tables 4.2.6.8 and 6.1.1.4'
N N 0.0061 0.0033 'International Tables Vol C Tables 4.2.6.8 and 6.1.1.4'
O O 0.0106 0.0060 'International Tables Vol C Tables 4.2.6.8 and 6.1.1.4'

loop_
_geom_angle_atom_site_label_1
_geom_angle_atom_site_label_2
_geom_angle_atom_site_label_3
_geom_angle
C1 C2 C3 119.30(15)
C1 C2 C6 120.12(15)
C3 C2 C6 120.58(15)
C6 O2 H2 111.0(15)
C4 C5 N1 120.92(16)
C4 C5 H5 124.8(12)
N1 C5 H5 114.2(12)
C1 N1 C5 121.47(16)
C1 N1 H1N 116.7(16)
C5 N1 H1N 121.8(17)
N1 C1 C2 121.17(15)
N1 C1 H1 120.1(11)
C2 C1 H1 118.7(11)
C5 C4 C3 120.02(17)
C5 C4 H4 121.3(14)
C3 C4 H4 118.7(14)
O1 C3 C4 122.43(17)
O1 C3 C2 120.48(16)
C4 C3 C2 117.10(15)
O3 C6 O2 124.61(19)
O3 C6 C2 120.50(18)
O2 C6 C2 114.88(18)

loop_
_geom_bond_atom_site_label_1
_geom_bond_atom_site_label_2
_geom_bond_distance
O1W H1W 0.92(2)
C2 C1 1.359(2)
C2 C3 1.425(2)
C2 C6 1.499(2)
O2 C6 1.278(2)
O2 H2 0.98(3)
C5 C4 1.346(3)
C5 N1 1.349(3)
C5 H5 0.97(2)
N1 C1 1.330(2)
N1 H1N 0.94(3)
C1 H1 1.012(16)
C4 C3 1.413(3)
C4 H4 0.99(2)
O3 C6 1.220(2)
O1 C3 1.289(2)

loop_
_geom_torsion_atom_site_label_1
_geom_torsion_atom_site_label_2
_geom_torsion_atom_site_label_3
_geom_torsion_atom_site_label_4
_geom_torsion
C4 C5 N1 C1 -1.5(3)
C5 N1 C1 C2 1.0(3)
C3 C2 C1 N1 0.2(3)
C6 C2 C1 N1 179.69(16)
N1 C5 C4 C3 0.8(3)
C5 C4 C3 O1 -179.58(19)
C5 C4 C3 C2 0.4(3)
C1 C2 C3 O1 179.09(16)
C6 C2 C3 O1 -0.4(2)
C1 C2 C3 C4 -0.9(2)
C6 C2 C3 C4 179.65(16)
C1 C2 C6 O3 0.9(3)
C3 C2 C6 O3 -179.61(19)
C1 C2 C6 O2 -177.90(17)
C3 C2 C6 O2 1.6(2)
